data_2016643
loop_
_publ_author_name
'Gomes, Clara S. B.'
'Figueira, Cl\'audia A.'
'Gomes, Pedro T.'
'Duarte, M. Teresa'

_publ_section_title
;
 5-Phenyl-3,4-dihydro-2<i>H</i>-pyrrole: the first example of a planar
 monosubstituted 1-pyrroline
;
_journal_coeditor_code HJ3072
_journal_issue 6
_journal_name_full 'Acta Crystallographica Section C'
_journal_page_first o303
_journal_page_last o305
_journal_paper_doi 10.1107/S0108270108011360
_journal_volume 64
_journal_year 2008
_chemical_formula_iupac 'C10 H11 N'
_chemical_formula_moiety 'C10 H11 N'
_chemical_formula_sum 'C10 H11 N'
_chemical_formula_weight 145.20
_chemical_name_common 2-phenyl-1-pyrroline
_chemical_name_systematic
;
5-Phenyl-3,4-dihydro-2<i>H</i>-pyrrole
;
_space_group_IT_number 61
_symmetry_cell_setting orthorhombic
_symmetry_space_group_name_Hall '-P 2ac 2ab'
_symmetry_space_group_name_H-M 'P b c a'
_atom_sites_solution_hydrogens geom
_atom_sites_solution_primary direct
_atom_sites_solution_secondary difmap
_audit_creation_method SHELXL97
_cell_angle_alpha 90.00
_cell_angle_beta 90.00
_cell_angle_gamma 90.00
_cell_formula_units_Z 8
_cell_length_a 18.326(3)
_cell_length_b 10.3875(14)
_cell_length_c 8.2618(12)
_cell_measurement_reflns_used 7142
_cell_measurement_temperature 150(2)
_cell_measurement_theta_max 29.63
_cell_measurement_theta_min 2.96
_cell_volume 1572.7(4)
_computing_cell_refinement 'SMART (Bruker, 1997)'
_computing_data_collection 'SMART (Bruker, 1997)'
_computing_data_reduction 'SAINT (Bruker, 1997)'
_computing_molecular_graphics 'ORTEP-3 (Farrugia, 1997) and Mercury (Macrae <i>et al.</i>,  2006)'
_computing_publication_material 'enCIFer (Allen <i>et al.</i>,  2004)'
_computing_structure_refinement 'SHELXL97 (Sheldrick, 2008)'
_computing_structure_solution 'SIR2004 (Burla <i>et al.</i>,  2005)'
_diffrn_ambient_temperature 150(2)
_diffrn_measured_fraction_theta_full 0.998
_diffrn_measured_fraction_theta_max 0.998
_diffrn_measurement_device_type 'Bruker SMART CCD area-detector'
_diffrn_measurement_method '\f and \w'
_diffrn_radiation_monochromator graphite
_diffrn_radiation_type MoK\a
_diffrn_radiation_wavelength 0.71073
_diffrn_reflns_av_R_equivalents 0.0506
_diffrn_reflns_av_sigmaI/netI 0.0161
_diffrn_reflns_limit_h_max 25
_diffrn_reflns_limit_h_min -24
_diffrn_reflns_limit_k_max 14
_diffrn_reflns_limit_k_min -14
_diffrn_reflns_limit_l_max 11
_diffrn_reflns_limit_l_min -11
_diffrn_reflns_number 46880
_diffrn_reflns_theta_full 29.75
_diffrn_reflns_theta_max 29.75
_diffrn_reflns_theta_min 2.96
_exptl_absorpt_coefficient_mu 0.072
_exptl_absorpt_correction_T_max 0.9787
_exptl_absorpt_correction_T_min 0.8834
_exptl_absorpt_correction_type multi-scan
_exptl_absorpt_process_details '(SADABS; Sheldrick, 1996)'
_exptl_crystal_colour colourless
_exptl_crystal_density_diffrn 1.226
_exptl_crystal_density_method 'not measured'
_exptl_crystal_description prism
_exptl_crystal_F_000 624
_exptl_crystal_size_max 0.37
_exptl_crystal_size_mid 0.30
_exptl_crystal_size_min 0.30
_refine_diff_density_max 0.288
_refine_diff_density_min -0.189
_refine_ls_extinction_method none
_refine_ls_goodness_of_fit_ref 1.075
_refine_ls_hydrogen_treatment constr
_refine_ls_matrix_type full
_refine_ls_number_parameters 100
_refine_ls_number_reflns 2247
_refine_ls_number_restraints 0
_refine_ls_restrained_S_all 1.075
_refine_ls_R_factor_all 0.0531
_refine_ls_R_factor_gt 0.0422
_refine_ls_shift/su_max 0.001
_refine_ls_shift/su_mean 0.000
_refine_ls_structure_factor_coef Fsqd
_refine_ls_weighting_details 'calc w = 1/[\s^2^(Fo^2^)+(0.0633P)^2^+0.2688P] where P=(Fo^2^+2Fc^2^)/3'
_refine_ls_weighting_scheme calc
_refine_ls_wR_factor_gt 0.1128
_refine_ls_wR_factor_ref 0.1202
_reflns_number_gt 1856
_reflns_number_total 2247
_reflns_threshold_expression I>2\s(I)
_cod_data_source_file hj3072.cif
_cod_data_source_block I
_cod_original_cell_volume 1572.8(4)
_cod_database_code 2016643
_cod_database_fobs_code 2016643

loop_
_symmetry_equiv_pos_as_xyz
'x, y, z'
'-x+1/2, -y, z+1/2'
'x+1/2, -y+1/2, -z'
'-x, y+1/2, -z+1/2'
'-x, -y, -z'
'x-1/2, y, -z-1/2'
'-x-1/2, y-1/2, z'
'x, -y-1/2, z-1/2'

loop_
_atom_site_type_symbol
_atom_site_label
_atom_site_fract_x
_atom_site_fract_y
_atom_site_fract_z
_atom_site_U_iso_or_equiv
_atom_site_adp_type
_atom_site_calc_flag
_atom_site_refinement_flags
_atom_site_occupancy
N N1 0.49752(5) 0.01918(8) 0.72581(10) 0.0314(2) Uani d . 1
C C1 0.47813(5) 0.10372(8) 0.82948(10) 0.0252(2) Uani d . 1
C C2 0.53789(5) 0.19141(9) 0.88919(13) 0.0322(2) Uani d . 1
H H2A 0.5464 0.1797 1.0041 0.039 Uiso calc R 1
H H2B 0.5262 0.2810 0.8685 0.039 Uiso calc R 1
C C3 0.60380(6) 0.14823(10) 0.78991(13) 0.0346(2) Uani d . 1
H H3A 0.6438 0.1230 0.8600 0.041 Uiso calc R 1
H H3B 0.6203 0.2166 0.7188 0.041 Uiso calc R 1
C C4 0.57575(6) 0.03262(10) 0.69171(13) 0.0345(2) Uani d . 1
H H4A 0.5835 0.0470 0.5770 0.041 Uiso calc R 1
H H4B 0.6015 -0.0450 0.7230 0.041 Uiso calc R 1
C C5 0.40191(5) 0.11271(8) 0.88635(10) 0.0256(2) Uani d . 1
C C6 0.38010(6) 0.20932(10) 0.99241(12) 0.0326(2) Uani d . 1
H H6 0.4140 0.2691 1.0294 0.039 Uiso calc R 1
C C7 0.30796(6) 0.21716(11) 1.04356(13) 0.0393(3) Uani d . 1
H H7 0.2939 0.2821 1.1144 0.047 Uiso calc R 1
C C8 0.25722(6) 0.12898(11) 0.98960(12) 0.0380(3) Uani d . 1
H H8 0.2090 0.1345 1.0239 0.046 Uiso calc R 1
C C9 0.27826(6) 0.03192(10) 0.88393(13) 0.0366(2) Uani d . 1
H H9 0.2441 -0.0277 0.8476 0.044 Uiso calc R 1
C C10 0.34989(5) 0.02395(9) 0.83276(12) 0.0309(2) Uani d . 1
H H10 0.3637 -0.0412 0.7618 0.037 Uiso calc R 1

loop_
_atom_site_aniso_label
_atom_site_aniso_U_11
_atom_site_aniso_U_22
_atom_site_aniso_U_33
_atom_site_aniso_U_12
_atom_site_aniso_U_13
_atom_site_aniso_U_23
N1 0.0330(4) 0.0286(4) 0.0325(4) -0.0008(3) -0.0015(3) -0.0028(3)
C1 0.0292(4) 0.0210(4) 0.0254(4) -0.0010(3) -0.0072(3) 0.0039(3)
C2 0.0317(5) 0.0264(4) 0.0387(5) -0.0026(3) -0.0082(4) -0.0024(4)
C3 0.0308(5) 0.0363(5) 0.0366(5) -0.0027(4) -0.0062(4) 0.0053(4)
C4 0.0332(5) 0.0315(5) 0.0389(5) 0.0032(4) -0.0001(4) 0.0020(4)
C5 0.0303(4) 0.0227(4) 0.0237(4) -0.0007(3) -0.0062(3) 0.0034(3)
C6 0.0354(5) 0.0319(5) 0.0305(5) -0.0009(4) -0.0049(4) -0.0042(4)
C7 0.0406(6) 0.0451(6) 0.0320(5) 0.0047(4) 0.0004(4) -0.0064(4)
C8 0.0324(5) 0.0489(6) 0.0327(5) 0.0009(4) 0.0008(4) 0.0061(4)
C9 0.0335(5) 0.0368(5) 0.0394(5) -0.0074(4) -0.0050(4) 0.0053(4)
C10 0.0337(5) 0.0263(4) 0.0328(5) -0.0026(4) -0.0055(4) -0.0004(3)

loop_
_atom_type_symbol
_atom_type_description
_atom_type_scat_dispersion_real
_atom_type_scat_dispersion_imag
_atom_type_scat_source
C C 0.0033 0.0016 'International Tables Vol C Tables 4.2.6.8 and 6.1.1.4'
H H 0.0000 0.0000 'International Tables Vol C Tables 4.2.6.8 and 6.1.1.4'
N N 0.0061 0.0033 'International Tables Vol C Tables 4.2.6.8 and 6.1.1.4'

loop_
_geom_angle_atom_site_label_1
_geom_angle_atom_site_label_2
_geom_angle_atom_site_label_3
_geom_angle
C1 N1 C4 109.58(8)
N1 C1 C5 121.34(8)
N1 C1 C2 115.65(9)
C5 C1 C2 123.01(8)
C1 C2 C3 102.79(8)
C1 C2 H2A 111.2
C3 C2 H2A 111.2
C1 C2 H2B 111.2
C3 C2 H2B 111.2
H2A C2 H2B 109.1
C2 C3 C4 104.37(8)
C2 C3 H3A 110.9
C4 C3 H3A 110.9
C2 C3 H3B 110.9
C4 C3 H3B 110.9
H3A C3 H3B 108.9
N1 C4 C3 107.43(8)
N1 C4 H4A 110.2
C3 C4 H4A 110.2
N1 C4 H4B 110.2
C3 C4 H4B 110.2
H4A C4 H4B 108.5
C6 C5 C10 118.64(9)
C6 C5 C1 121.19(8)
C10 C5 C1 120.17(8)
C7 C6 C5 120.46(9)
C7 C6 H6 119.8
C5 C6 H6 119.8
C8 C7 C6 120.25(10)
C8 C7 H7 119.9
C6 C7 H7 119.9
C7 C8 C9 119.90(10)
C7 C8 H8 120.1
C9 C8 H8 120.1
C10 C9 C8 119.98(10)
C10 C9 H9 120.0
C8 C9 H9 120.0
C9 C10 C5 120.77(9)
C9 C10 H10 119.6
C5 C10 H10 119.6

loop_
_geom_bond_atom_site_label_1
_geom_bond_atom_site_label_2
_geom_bond_distance
N1 C1 1.2771(12)
N1 C4 1.4678(13)
C1 C5 1.4767(13)
C1 C2 1.5076(12)
C2 C3 1.5275(15)
C2 H2A 0.9700
C2 H2B 0.9700
C3 C4 1.5378(15)
C3 H3A 0.9700
C3 H3B 0.9700
C4 H4A 0.9700
C4 H4B 0.9700
C5 C6 1.3909(14)
C5 C10 1.3982(13)
C6 C7 1.3905(15)
C6 H6 0.9300
C7 C8 1.3792(16)
C7 H7 0.9300
C8 C9 1.3883(15)
C8 H8 0.9300
C9 C10 1.3816(15)
C9 H9 0.9300
C10 H10 0.9300

loop_
_geom_torsion_atom_site_label_1
_geom_torsion_atom_site_label_2
_geom_torsion_atom_site_label_3
_geom_torsion_atom_site_label_4
_geom_torsion
C4 N1 C1 C5 179.92(8)
C4 N1 C1 C2 -0.48(11)
N1 C1 C2 C3 3.01(11)
C5 C1 C2 C3 -177.40(8)
C1 C2 C3 C4 -3.99(10)
C1 N1 C4 C3 -2.30(11)
C2 C3 C4 N1 3.98(10)
N1 C1 C5 C6 -176.40(9)
C2 C1 C5 C6 4.03(13)
N1 C1 C5 C10 3.04(13)
C2 C1 C5 C10 -176.52(8)
C10 C5 C6 C7 -0.08(14)
C1 C5 C6 C7 179.37(9)
C5 C6 C7 C8 0.04(16)
C6 C7 C8 C9 0.07(16)
C7 C8 C9 C10 -0.13(16)
C8 C9 C10 C5 0.09(15)
C6 C5 C10 C9 0.02(14)
C1 C5 C10 C9 -179.44(8)

loop_
_cod_related_entry_id
_cod_related_entry_database
_cod_related_entry_code
1 ChemSpider 229955
